data_7029860
loop_
_publ_author_name
'Kumar, George Rajendra'
'Thilagar, Pakkirisamy'

_publ_section_title
;
 Dicyanovinyl substituted triarylboranes: a rational approach to
 distinguish fluoride and cyanide ions.
;
_journal_issue 19
_journal_name_full 'Dalton transactions (Cambridge, England : 2003)'
_journal_page_first 7200
_journal_page_last 7207
_journal_paper_doi 10.1039/c3dt53638f
_journal_volume 43
_journal_year 2014
_chemical_formula_moiety 'C32 H35 B N2'
_chemical_formula_sum 'C32 H35 B N2'
_chemical_formula_weight 458.43
_chemical_name_systematic
; 
 ? 
;
_space_group_IT_number 14
_symmetry_cell_setting monoclinic
_symmetry_space_group_name_Hall '-P 2yn'
_symmetry_space_group_name_H-M 'P 1 21/n 1'
_atom_sites_solution_hydrogens geom
_atom_sites_solution_primary direct
_atom_sites_solution_secondary difmap
_audit_creation_method SHELXL-97
_cell_angle_alpha 90.00
_cell_angle_beta 104.175(3)
_cell_angle_gamma 90.00
_cell_formula_units_Z 4
_cell_length_a 10.2325(11)
_cell_length_b 17.2007(17)
_cell_length_c 16.2381(18)
_cell_measurement_temperature 273(2)
_cell_measurement_theta_max 27.6
_cell_measurement_theta_min 3.12
_cell_volume 2771.0(5)
_computing_cell_refinement 'Bruker SAINT'
_computing_data_collection 'Bruker APEX2'
_computing_data_reduction 'Bruker SAINT'
_computing_molecular_graphics 'Bruker SHELXTL'
_computing_publication_material 'Bruker SHELXTL'
_computing_structure_refinement 'SHELXL-97 (Sheldrick, 2008)'
_computing_structure_solution 'SHELXS-97 (Sheldrick, 2008)'
_diffrn_ambient_temperature 273(2)
_diffrn_measured_fraction_theta_full 0.995
_diffrn_measured_fraction_theta_max 0.995
_diffrn_measurement_device_type 'Bruker APEX-II CCD'
_diffrn_measurement_method '\f and \w scans'
_diffrn_radiation_monochromator graphite
_diffrn_radiation_source 'fine-focus sealed tube'
_diffrn_radiation_type MoK\a
_diffrn_radiation_wavelength 0.71073
_diffrn_reflns_av_R_equivalents 0.0751
_diffrn_reflns_av_sigmaI/netI 0.0341
_diffrn_reflns_limit_h_max 13
_diffrn_reflns_limit_h_min -13
_diffrn_reflns_limit_k_max 22
_diffrn_reflns_limit_k_min -22
_diffrn_reflns_limit_l_max 21
_diffrn_reflns_limit_l_min -21
_diffrn_reflns_number 86841
_diffrn_reflns_theta_full 27.66
_diffrn_reflns_theta_max 27.66
_diffrn_reflns_theta_min 3.12
_exptl_absorpt_coefficient_mu 0.063
_exptl_absorpt_correction_T_max 0.992
_exptl_absorpt_correction_T_min 0.991
_exptl_absorpt_correction_type empirical
_exptl_crystal_colour COLOURLESS
_exptl_crystal_density_diffrn 1.099
_exptl_crystal_density_method 'not measured'
_exptl_crystal_description RECTANGULAR
_exptl_crystal_F_000 984
_exptl_crystal_size_max 0.14
_exptl_crystal_size_mid 0.12
_exptl_crystal_size_min 0.12
_refine_diff_density_max 0.224
_refine_diff_density_min -0.168
_refine_diff_density_rms 0.042
_refine_ls_extinction_method none
_refine_ls_goodness_of_fit_ref 1.358
_refine_ls_hydrogen_treatment mixed
_refine_ls_matrix_type full
_refine_ls_number_parameters 326
_refine_ls_number_reflns 6467
_refine_ls_number_restraints 0
_refine_ls_restrained_S_all 1.358
_refine_ls_R_factor_all 0.1010
_refine_ls_R_factor_gt 0.0615
_refine_ls_shift/su_max 0.09
_refine_ls_shift/su_mean 0.447
_refine_ls_structure_factor_coef Fsqd
_refine_ls_weighting_details 'calc w=1/[\s^2^(Fo^2^)+(0.1000P)^2^+0.0000P] where P=(Fo^2^+2Fc^2^)/3'
_refine_ls_weighting_scheme calc
_refine_ls_wR_factor_gt 0.1805
_refine_ls_wR_factor_ref 0.2067
_reflns_number_gt 4212
_reflns_number_total 6432
_reflns_threshold_expression >2sigma(I)
_cod_data_source_file c3dt53638f2.cif
_cod_data_source_block dmn_0m
_cod_depositor_comments
;
The following automatic conversions were performed:

'_symmetry_cell_setting' value 'Monoclinic' changed to 'monoclinic'
according to
/usr/data/users/saulius/crontab/automatic-downloads/rss-feeds/RSC/lib/dictionaries/cif_core.dic
dictionary named 'cif_core.dic' version 2.4.2 from 2011-04-26.

Automatic conversion script
Id: cif_fix_values 2281 2013-09-26 08:29:07Z andrius 

 Adding full bibliography for
 ./tmp-cod-update-bibliographies-12899/cifs/7029860.cif.
;
_cod_original_sg_symbol_H-M P12(1)/n1
_cod_database_code 7029860

loop_
_symmetry_equiv_pos_as_xyz
'x, y, z'
'-x+1/2, y+1/2, -z+1/2'
'-x, -y, -z'
'x-1/2, -y-1/2, z-1/2'

loop_
_atom_site_label
_atom_site_type_symbol
_atom_site_fract_x
_atom_site_fract_y
_atom_site_fract_z
_atom_site_U_iso_or_equiv
_atom_site_adp_type
_atom_site_occupancy
_atom_site_symmetry_multiplicity
_atom_site_calc_flag
_atom_site_refinement_flags
N1 N -0.0377(2) -0.06002(13) 0.91139(17) 0.1025(8) Uani 1 1 d .
N2 N 0.2291(3) -0.0277(2) 0.7481(2) 0.1494(13) Uani 1 1 d .
C1 C 0.8854(3) 0.13555(16) 0.59203(16) 0.0932(8) Uani 1 1 d .
H1 H 0.9416 0.0906 0.6075 0.140 Uiso 1 1 calc R
H14 H 0.9359 0.1761 0.5735 0.140 Uiso 1 1 calc R
H13 H 0.8089 0.1223 0.5468 0.140 Uiso 1 1 calc R
C2 C 0.83787(19) 0.16311(12) 0.66757(12) 0.0592(5) Uani 1 1 d .
C3 C 0.82963(18) 0.24138(11) 0.68396(12) 0.0563(5) Uani 1 1 d .
H15 H 0.8542 0.2769 0.6473 0.068 Uiso 1 1 calc R
C4 C 0.78647(16) 0.26927(9) 0.75258(11) 0.0478(4) Uani 1 1 d .
C5 C 0.74309(15) 0.21719(9) 0.80793(10) 0.0414(4) Uani 1 1 d .
C6 C 0.54954(15) 0.21050(8) 0.89582(10) 0.0402(4) Uani 1 1 d .
C7 C 0.54757(16) 0.17246(9) 0.97255(10) 0.0424(4) Uani 1 1 d .
C8 C 0.43454(17) 0.13104(8) 0.98082(11) 0.0446(4) Uani 1 1 d .
C9 C 0.31948(17) 0.13062(9) 0.91273(12) 0.0511(4) Uani 1 1 d .
C10 C 0.20414(18) 0.08336(11) 0.92372(14) 0.0628(5) Uani 1 1 d .
H2 H 0.1662 0.0966 0.9683 0.075 Uiso 1 1 calc R
C11 C 0.14978(19) 0.02326(12) 0.87512(15) 0.0660(6) Uani 1 1 d .
C12 C 0.0434(2) -0.02228(13) 0.89507(16) 0.0783(7) Uani 1 1 d .
C13 C 0.1952(3) -0.00378(15) 0.80408(18) 0.0890(8) Uani 1 1 d .
C14 C 0.4366(2) 0.08380(10) 1.05932(12) 0.0623(5) Uani 1 1 d .
H5 H 0.4741 0.0334 1.0540 0.093 Uiso 1 1 calc R
H3 H 0.3464 0.0781 1.0658 0.093 Uiso 1 1 calc R
H4 H 0.4908 0.1098 1.1082 0.093 Uiso 1 1 calc R
C15 C 0.6717(2) 0.17143(12) 1.04573(12) 0.0649(5) Uani 1 1 d .
H6 H 0.6509 0.1946 1.0948 0.097 Uiso 1 1 calc R
H8 H 0.7425 0.2004 1.0305 0.097 Uiso 1 1 calc R
H7 H 0.7005 0.1187 1.0583 0.097 Uiso 1 1 calc R
C16 C 0.79959(18) 0.11188(11) 0.72226(12) 0.0582(5) Uani 1 1 d .
H12 H 0.8068 0.0588 0.7134 0.070 Uiso 1 1 calc R
C17 C 0.75032(17) 0.13675(9) 0.79049(11) 0.0477(4) Uani 1 1 d .
C18 C 0.7084(2) 0.07510(10) 0.84502(14) 0.0681(6) Uani 1 1 d .
H10 H 0.6124 0.0766 0.8374 0.102 Uiso 1 1 calc R
H11 H 0.7518 0.0846 0.9036 0.102 Uiso 1 1 calc R
H9 H 0.7345 0.0249 0.8288 0.102 Uiso 1 1 calc R
C19 C 0.7842(2) 0.35673(10) 0.76349(14) 0.0712(6) Uani 1 1 d .
H16 H 0.7984 0.3816 0.7135 0.107 Uiso 1 1 calc R
H17 H 0.8543 0.3718 0.8118 0.107 Uiso 1 1 calc R
H18 H 0.6984 0.3722 0.7721 0.107 Uiso 1 1 calc R
C20 C 0.75847(16) 0.31387(8) 0.94454(10) 0.0413(4) Uani 1 1 d .
C21 C 0.89765(17) 0.30780(9) 0.98533(11) 0.0492(4) Uani 1 1 d .
C22 C 0.95873(19) 0.36381(11) 1.04301(12) 0.0587(5) Uani 1 1 d .
H26 H 1.0495 0.3581 1.0699 0.070 Uiso 1 1 calc R
C23 C 0.8907(2) 0.42773(11) 1.06233(12) 0.0611(5) Uani 1 1 d .
C24 C 0.7557(2) 0.43443(10) 1.02198(12) 0.0567(5) Uani 1 1 d .
H22 H 0.7081 0.4774 1.0337 0.068 Uiso 1 1 calc R
C25 C 0.68848(17) 0.37916(9) 0.96436(10) 0.0447(4) Uani 1 1 d .
C26 C 0.54409(18) 0.39507(11) 0.91988(13) 0.0615(5) Uani 1 1 d .
H20 H 0.5128 0.4398 0.9448 0.092 Uiso 1 1 calc R
H21 H 0.4898 0.3508 0.9256 0.092 Uiso 1 1 calc R
H19 H 0.5374 0.4047 0.8608 0.092 Uiso 1 1 calc R
C27 C 0.9609(3) 0.48909(15) 1.12344(17) 0.0974(8) Uani 1 1 d .
H23 H 0.9645 0.4730 1.1805 0.146 Uiso 1 1 calc R
H24 H 0.9122 0.5372 1.1118 0.146 Uiso 1 1 calc R
H25 H 1.0509 0.4963 1.1169 0.146 Uiso 1 1 calc R
C28 C 0.9842(2) 0.24110(12) 0.96953(15) 0.0740(6) Uani 1 1 d .
H27 H 1.0006 0.2463 0.9140 0.111 Uiso 1 1 calc R
H28 H 0.9386 0.1929 0.9729 0.111 Uiso 1 1 calc R
H29 H 1.0685 0.2417 1.0116 0.111 Uiso 1 1 calc R
C29 C 0.43159(16) 0.21120(9) 0.82968(11) 0.0455(4) Uani 1 1 d .
C30 C 0.31506(17) 0.17265(10) 0.83841(12) 0.0544(5) Uani 1 1 d .
C31 C 0.1875(2) 0.18000(15) 0.76856(16) 0.0908(8) Uani 1 1 d .
H30 H 0.1130 0.1592 0.7878 0.136 Uiso 1 1 calc R
H32 H 0.1973 0.1516 0.7195 0.136 Uiso 1 1 calc R
H31 H 0.1709 0.2338 0.7540 0.136 Uiso 1 1 calc R
C32 C 0.42624(19) 0.25565(11) 0.74874(11) 0.0610(5) Uani 1 1 d .
H33 H 0.4030 0.2208 0.7012 0.091 Uiso 1 1 calc R
H34 H 0.5128 0.2784 0.7512 0.091 Uiso 1 1 calc R
H35 H 0.3596 0.2959 0.7423 0.091 Uiso 1 1 calc R
B1 B 0.68479(18) 0.24822(9) 0.88272(11) 0.0392(4) Uani 1 1 d .

loop_
_atom_site_aniso_label
_atom_site_aniso_U_11
_atom_site_aniso_U_22
_atom_site_aniso_U_33
_atom_site_aniso_U_23
_atom_site_aniso_U_13
_atom_site_aniso_U_12
N1 0.0602(12) 0.0964(15) 0.146(2) 0.0317(14) 0.0155(12) -0.0235(11)
N2 0.186(3) 0.168(3) 0.111(2) -0.048(2) 0.069(2) -0.084(2)
C1 0.0972(19) 0.1121(19) 0.0827(16) -0.0349(14) 0.0459(14) -0.0118(14)
C2 0.0511(11) 0.0715(13) 0.0561(11) -0.0167(10) 0.0153(9) -0.0070(9)
C3 0.0571(11) 0.0641(11) 0.0510(11) -0.0023(9) 0.0195(9) -0.0122(9)
C4 0.0493(10) 0.0459(9) 0.0493(10) 0.0008(7) 0.0143(8) -0.0071(7)
C5 0.0378(8) 0.0383(8) 0.0465(9) 0.0005(7) 0.0074(7) -0.0043(6)
C6 0.0392(8) 0.0374(8) 0.0431(9) 0.0030(6) 0.0086(7) 0.0003(6)
C7 0.0460(9) 0.0390(8) 0.0421(9) 0.0026(7) 0.0107(7) 0.0005(7)
C8 0.0513(10) 0.0373(8) 0.0498(10) 0.0001(7) 0.0210(8) 0.0017(7)
C9 0.0412(10) 0.0451(9) 0.0700(12) 0.0056(8) 0.0197(9) -0.0003(7)
C10 0.0438(10) 0.0586(11) 0.0897(15) 0.0091(10) 0.0232(10) -0.0018(8)
C11 0.0469(11) 0.0670(12) 0.0813(15) 0.0171(11) 0.0101(10) -0.0108(9)
C12 0.0480(11) 0.0713(13) 0.1095(18) 0.0226(12) 0.0078(11) -0.0104(10)
C13 0.0861(17) 0.0942(18) 0.0846(18) -0.0012(14) 0.0169(14) -0.0417(14)
C14 0.0830(14) 0.0547(10) 0.0579(12) 0.0059(9) 0.0339(10) -0.0058(9)
C15 0.0638(12) 0.0737(12) 0.0501(11) 0.0166(9) 0.0004(9) -0.0124(10)
C16 0.0543(11) 0.0487(9) 0.0709(13) -0.0158(9) 0.0141(9) -0.0021(8)
C17 0.0453(10) 0.0401(8) 0.0560(10) -0.0039(7) 0.0093(8) -0.0025(7)
C18 0.0890(15) 0.0358(9) 0.0840(15) 0.0052(9) 0.0298(12) 0.0034(9)
C19 0.1049(18) 0.0463(10) 0.0712(14) 0.0068(9) 0.0385(13) -0.0120(10)
C20 0.0414(9) 0.0408(8) 0.0417(9) 0.0037(6) 0.0101(7) -0.0013(6)
C21 0.0442(10) 0.0470(9) 0.0543(11) 0.0003(7) 0.0079(8) -0.0022(7)
C22 0.0485(10) 0.0621(11) 0.0601(12) -0.0049(9) 0.0032(9) -0.0063(8)
C23 0.0658(13) 0.0603(11) 0.0550(12) -0.0115(8) 0.0110(10) -0.0117(9)
C24 0.0675(13) 0.0492(10) 0.0563(11) -0.0078(8) 0.0209(10) 0.0021(8)
C25 0.0487(10) 0.0433(9) 0.0443(9) 0.0029(7) 0.0155(7) 0.0021(7)
C26 0.0564(11) 0.0597(11) 0.0687(13) -0.0044(9) 0.0158(9) 0.0146(9)
C27 0.0953(19) 0.0928(17) 0.0936(18) -0.0439(14) 0.0032(14) -0.0153(14)
C28 0.0475(11) 0.0673(13) 0.0973(17) -0.0121(11) -0.0010(11) 0.0102(9)
C29 0.0423(9) 0.0425(8) 0.0486(10) 0.0069(7) 0.0054(7) -0.0007(7)
C30 0.0382(9) 0.0527(10) 0.0674(12) 0.0104(9) 0.0039(8) -0.0014(7)
C31 0.0443(12) 0.0981(17) 0.113(2) 0.0442(15) -0.0143(12) -0.0129(11)
C32 0.0544(11) 0.0652(11) 0.0562(12) 0.0186(9) 0.0000(9) -0.0021(8)
B1 0.0387(9) 0.0343(8) 0.0418(10) 0.0102(7) 0.0044(8) 0.0037(7)

loop_
_atom_type_symbol
_atom_type_description
_atom_type_scat_dispersion_real
_atom_type_scat_dispersion_imag
_atom_type_scat_source
C C 0.0033 0.0016 'International Tables Vol C Tables 4.2.6.8 and 6.1.1.4'
H H 0.0000 0.0000 'International Tables Vol C Tables 4.2.6.8 and 6.1.1.4'
N N 0.0061 0.0033 'International Tables Vol C Tables 4.2.6.8 and 6.1.1.4'
B B 0.0013 0.0007 'International Tables Vol C Tables 4.2.6.8 and 6.1.1.4'

loop_
_geom_angle_atom_site_label_1
_geom_angle_atom_site_label_2
_geom_angle_atom_site_label_3
_geom_angle
C2 C1 H1 109.4
C2 C1 H14 109.6
H1 C1 H14 109.5
C2 C1 H13 109.5
H1 C1 H13 109.5
H14 C1 H13 109.5
C16 C2 C3 117.44(17)
C16 C2 C1 121.70(19)
C3 C2 C1 120.9(2)
C2 C3 C4 122.79(17)
C2 C3 H15 118.6
C4 C3 H15 118.6
C3 C4 C5 120.29(15)
C3 C4 C19 117.15(15)
C5 C4 C19 122.53(15)
C4 C5 C17 116.81(15)
C4 C5 B1 120.87(13)
C17 C5 B1 122.28(14)
C29 C6 C7 118.90(14)
C29 C6 B1 120.48(14)
C7 C6 B1 120.56(14)
C8 C7 C6 120.93(15)
C8 C7 C15 118.41(15)
C6 C7 C15 120.55(15)
C7 C8 C9 118.86(15)
C7 C8 C14 121.15(16)
C9 C8 C14 119.91(15)
C30 C9 C8 121.39(15)
C30 C9 C10 122.02(17)
C8 C9 C10 116.59(16)
C11 C10 C9 125.6(2)
C11 C10 H2 117.2
C9 C10 H2 117.2
C10 C11 C13 124.06(19)
C10 C11 C12 121.1(2)
C13 C11 C12 114.8(2)
N1 C12 C11 177.9(2)
N2 C13 C11 177.5(3)
C8 C14 H5 109.5
C8 C14 H3 109.4
H5 C14 H3 109.5
C8 C14 H4 109.5
H5 C14 H4 109.5
H3 C14 H4 109.5
C7 C15 H6 109.6
C7 C15 H8 109.4
H6 C15 H8 109.5
C7 C15 H7 109.4
H6 C15 H7 109.5
H8 C15 H7 109.5
C2 C16 C17 122.23(16)
C2 C16 H12 118.9
C17 C16 H12 118.9
C16 C17 C5 120.37(16)
C16 C17 C18 117.47(15)
C5 C17 C18 122.16(15)
C17 C18 H10 109.4
C17 C18 H11 109.5
H10 C18 H11 109.5
C17 C18 H9 109.5
H10 C18 H9 109.5
H11 C18 H9 109.5
C4 C19 H16 109.5
C4 C19 H17 109.5
H16 C19 H17 109.5
C4 C19 H18 109.5
H16 C19 H18 109.5
H17 C19 H18 109.5
C25 C20 C21 117.34(14)
C25 C20 B1 121.71(14)
C21 C20 B1 120.90(14)
C22 C21 C20 120.03(16)
C22 C21 C28 117.28(16)
C20 C21 C28 122.68(15)
C23 C22 C21 122.74(18)
C23 C22 H26 118.6
C21 C22 H26 118.7
C22 C23 C24 117.44(16)
C22 C23 C27 121.6(2)
C24 C23 C27 120.98(19)
C23 C24 C25 122.30(17)
C23 C24 H22 118.8
C25 C24 H22 118.9
C24 C25 C20 120.13(16)
C24 C25 C26 117.71(15)
C20 C25 C26 121.99(15)
C25 C26 H20 109.6
C25 C26 H21 109.4
H20 C26 H21 109.5
C25 C26 H19 109.5
H20 C26 H19 109.5
H21 C26 H19 109.5
C23 C27 H23 109.4
C23 C27 H24 109.5
H23 C27 H24 109.5
C23 C27 H25 109.5
H23 C27 H25 109.5
H24 C27 H25 109.5
C21 C28 H27 109.5
C21 C28 H28 109.4
H27 C28 H28 109.5
C21 C28 H29 109.5
H27 C28 H29 109.5
H28 C28 H29 109.5
C30 C29 C6 120.75(15)
C30 C29 C32 118.50(15)
C6 C29 C32 120.72(15)
C9 C30 C29 118.91(16)
C9 C30 C31 122.05(16)
C29 C30 C31 119.00(17)
C30 C31 H30 109.4
C30 C31 H32 109.5
H30 C31 H32 109.5
C30 C31 H31 109.6
H30 C31 H31 109.5
H32 C31 H31 109.5
C29 C32 H33 109.5
C29 C32 H34 109.5
H33 C32 H34 109.5
C29 C32 H35 109.4
H33 C32 H35 109.5
H34 C32 H35 109.5
C5 B1 C20 121.53(14)
C5 B1 C6 118.19(13)
C20 B1 C6 120.27(14)

loop_
_geom_bond_atom_site_label_1
_geom_bond_atom_site_label_2
_geom_bond_distance
N1 C12 1.135(3)
N2 C13 1.127(4)
C1 C2 1.503(3)
C1 H1 0.9600
C1 H14 0.9600
C1 H13 0.9600
C2 C16 1.374(3)
C2 C3 1.379(3)
C3 C4 1.381(2)
C3 H15 0.9300
C4 C5 1.415(2)
C4 C19 1.516(2)
C5 C17 1.418(2)
C5 B1 1.572(2)
C6 C29 1.405(2)
C6 C7 1.412(2)
C6 B1 1.589(2)
C7 C8 1.393(2)
C7 C15 1.512(2)
C8 C9 1.404(2)
C8 C14 1.507(2)
C9 C30 1.398(3)
C9 C10 1.479(2)
C10 C11 1.337(3)
C10 H2 0.9300
C11 C13 1.423(4)
C11 C12 1.440(3)
C14 H5 0.9600
C14 H3 0.9600
C14 H4 0.9600
C15 H6 0.9600
C15 H8 0.9600
C15 H7 0.9600
C16 C17 1.392(2)
C16 H12 0.9300
C17 C18 1.509(2)
C18 H10 0.9600
C18 H11 0.9600
C18 H9 0.9600
C19 H16 0.9600
C19 H17 0.9600
C19 H18 0.9600
C20 C25 1.411(2)
C20 C21 1.420(2)
C20 B1 1.575(2)
C21 C22 1.382(2)
C21 C28 1.509(3)
C22 C23 1.378(3)
C22 H26 0.9300
C23 C24 1.381(3)
C23 C27 1.505(3)
C24 C25 1.392(2)
C24 H22 0.9300
C25 C26 1.502(3)
C26 H20 0.9600
C26 H21 0.9600
C26 H19 0.9600
C27 H23 0.9601
C27 H24 0.9601
C27 H25 0.9601
C28 H27 0.9600
C28 H28 0.9600
C28 H29 0.9600
C29 C30 1.402(2)
C29 C32 1.510(2)
C30 C31 1.511(3)
C31 H30 0.9600
C31 H32 0.9600
C31 H31 0.9600
C32 H33 0.9600
C32 H34 0.9600
C32 H35 0.9600

loop_
_geom_torsion_atom_site_label_1
_geom_torsion_atom_site_label_2
_geom_torsion_atom_site_label_3
_geom_torsion_atom_site_label_4
_geom_torsion
C16 C2 C3 C4 0.7(3)
C1 C2 C3 C4 179.96(19)
C2 C3 C4 C5 -2.6(3)
C2 C3 C4 C19 179.22(18)
C3 C4 C5 C17 1.8(2)
C19 C4 C5 C17 179.90(17)
C3 C4 C5 B1 -175.96(15)
C19 C4 C5 B1 2.2(2)
C29 C6 C7 C8 5.0(2)
B1 C6 C7 C8 -171.99(14)
C29 C6 C7 C15 -179.06(16)
B1 C6 C7 C15 4.0(2)
C6 C7 C8 C9 -3.0(2)
C15 C7 C8 C9 -179.02(16)
C6 C7 C8 C14 173.88(15)
C15 C7 C8 C14 -2.2(2)
C7 C8 C9 C30 -2.0(2)
C14 C8 C9 C30 -178.84(16)
C7 C8 C9 C10 177.82(15)
C14 C8 C9 C10 0.9(2)
C30 C9 C10 C11 60.5(3)
C8 C9 C10 C11 -119.3(2)
C9 C10 C11 C13 -0.7(3)
C9 C10 C11 C12 175.59(18)
C10 C11 C12 N1 -111(8)
C13 C11 C12 N1 65(8)
C10 C11 C13 N2 158(8)
C12 C11 C13 N2 -18(9)
C3 C2 C16 C17 1.9(3)
C1 C2 C16 C17 -177.37(19)
C2 C16 C17 C5 -2.6(3)
C2 C16 C17 C18 178.62(18)
C4 C5 C17 C16 0.7(2)
B1 C5 C17 C16 178.38(15)
C4 C5 C17 C18 179.42(17)
B1 C5 C17 C18 -2.9(2)
C25 C20 C21 C22 1.1(2)
B1 C20 C21 C22 -176.35(16)
C25 C20 C21 C28 -179.76(17)
B1 C20 C21 C28 2.8(3)
C20 C21 C22 C23 -1.4(3)
C28 C21 C22 C23 179.5(2)
C21 C22 C23 C24 0.5(3)
C21 C22 C23 C27 -178.1(2)
C22 C23 C24 C25 0.6(3)
C27 C23 C24 C25 179.2(2)
C23 C24 C25 C20 -0.7(3)
C23 C24 C25 C26 -175.98(17)
C21 C20 C25 C24 -0.1(2)
B1 C20 C25 C24 177.34(15)
C21 C20 C25 C26 174.90(15)
B1 C20 C25 C26 -7.6(2)
C7 C6 C29 C30 -2.1(2)
B1 C6 C29 C30 174.85(15)
C7 C6 C29 C32 175.92(15)
B1 C6 C29 C32 -7.1(2)
C8 C9 C30 C29 4.7(3)
C10 C9 C30 C29 -175.03(17)
C8 C9 C30 C31 -173.19(19)
C10 C9 C30 C31 7.0(3)
C6 C29 C30 C9 -2.6(3)
C32 C29 C30 C9 179.29(16)
C6 C29 C30 C31 175.35(18)
C32 C29 C30 C31 -2.7(3)
C4 C5 B1 C20 -47.6(2)
C17 C5 B1 C20 134.76(15)
C4 C5 B1 C6 133.41(15)
C17 C5 B1 C6 -44.2(2)
C25 C20 B1 C5 131.62(16)
C21 C20 B1 C5 -51.0(2)
C25 C20 B1 C6 -49.4(2)
C21 C20 B1 C6 127.93(16)
C29 C6 B1 C5 -57.3(2)
C7 C6 B1 C5 119.56(16)
C29 C6 B1 C20 123.67(16)
C7 C6 B1 C20 -59.42(19)
